data_7009555
loop_
_publ_author_name
'Furutachi, Hideki'
'Fujinami, Shuhei'
'Suzuki, Masatatsu'
'\=Okawa, Hisashi'

_publ_contact_author
;
    ENTER NAME
 ENTER ADDRESS
;
_publ_section_title
;
 Dinuclear CoIIMII (M&#x2005;=&#x2005;Pb or Co) complexes having a
 &#x201C;Co(salen)&#x201D; entity in a macrocyclic framework: ligand
 modulation effect and neighboring metal(II) effect upon oxygenation at
 the &#x201C;Co(salen)&#x201D; center
;
_journal_issue 16
_journal_name_full 'Journal of the Chemical Society, Dalton Transactions'
_journal_page_first 2761
_journal_paper_doi 10.1039/b001881n
_journal_year 2000
_chemical_formula_sum 'C108 H105 B2 Cl2 Co2 N16 O19.5 Pb2'
_chemical_formula_weight 2563.91
_space_group_IT_number 61
_symmetry_cell_setting orthorhombic
_symmetry_Int_Tables_number 61
_symmetry_space_group_name_Hall '-P 2ac 2ab'
_symmetry_space_group_name_H-M 'P b c a'
_audit_creation_date 'Thu Dec 17 14:22:18 1998'
_audit_creation_method 'from TEXRAY.INF file'
_cell_angle_alpha 90
_cell_angle_beta 90
_cell_angle_gamma 90
_cell_formula_units_Z 8
_cell_length_a 44.812(7)
_cell_length_b 27.865(7)
_cell_length_c 18.344(3)
_cell_measurement_reflns_used 0
_cell_measurement_temperature 153.15
_cell_measurement_theta_max 0.0
_cell_measurement_theta_min 0.0
_cell_volume 22906(8)
_computing_cell_refinement 'MSC/AFC Diffractometer Control'
_computing_data_collection 'MSC/AFC Diffractometer Control'
_computing_data_reduction teXsan
_computing_publication_material teXsan
_computing_structure_refinement teXsan
_computing_structure_solution SAPI91
_diffrn_ambient_temperature 153.15
_diffrn_measurement_device 'Rigaku RAXISIV'
_diffrn_orient_matrix_UB_11 0.00000
_diffrn_orient_matrix_UB_12 0.00000
_diffrn_orient_matrix_UB_13 0.00000
_diffrn_orient_matrix_UB_21 0.00000
_diffrn_orient_matrix_UB_22 0.00000
_diffrn_orient_matrix_UB_23 0.00000
_diffrn_orient_matrix_UB_31 0.00000
_diffrn_orient_matrix_UB_32 0.00000
_diffrn_orient_matrix_UB_33 0.00000
_diffrn_radiation_detector 'Imaging Plate'
_diffrn_radiation_monochromator graphite
_diffrn_radiation_source 'Rigaku rotating anode'
_diffrn_radiation_type 'Mo K('
_diffrn_radiation_wavelength 0.7107
_diffrn_reflns_av_R_equivalents 0.000
_diffrn_reflns_av_sigmaI/netI 0.000
_diffrn_reflns_limit_h_max 52
_diffrn_reflns_limit_h_min 0
_diffrn_reflns_limit_k_max 32
_diffrn_reflns_limit_k_min 0
_diffrn_reflns_limit_l_max 0
_diffrn_reflns_limit_l_min -21
_diffrn_reflns_number 14160
_diffrn_reflns_reduction_process 'Lp corrections applied'
_diffrn_reflns_theta_max 0.00
_diffrn_reflns_theta_min 0.00
_diffrn_standards_decay_% 0.00
_diffrn_standards_interval_count 0
_diffrn_standards_number 0
_exptl_absorpt_coefficient_mu 33.38
_exptl_absorpt_correction_type none
_exptl_crystal_colour red
_exptl_crystal_density_diffrn 1.487
_exptl_crystal_density_meas ?
_exptl_crystal_description unknown
_exptl_crystal_F_000 10264.00
_exptl_crystal_size_max 0.50
_exptl_crystal_size_mid 0.20
_exptl_crystal_size_min 0.05
_refine_diff_density_max 1.33
_refine_diff_density_min -0.98
_refine_ls_extinction_method none
_refine_ls_goodness_of_fit_obs 1.278
_refine_ls_hydrogen_treatment noref
_refine_ls_matrix_type full
_refine_ls_number_constraints 0
_refine_ls_number_parameters 643
_refine_ls_number_reflns 4731
_refine_ls_number_restraints 0
_refine_ls_R_factor_obs 0.0650
_refine_ls_shift/esd_max 0.2240
_refine_ls_shift/esd_mean 0.0070
_refine_ls_structure_factor_coef F
_refine_ls_weighting_details 'w = 1/[s2(Fo)] = [s 2c(Fo) + p2Fo2/4]-1'
_refine_ls_weighting_scheme calc
_refine_ls_wR_factor_obs 0.0709
_reflns_number_observed 4731
_reflns_number_total 14160
_reflns_observed_criterion >3.0sigma(I)
_cod_data_source_file b001881n.txt
_cod_data_source_block '[{CoPb(L1)'
_cod_depositor_comments
;
The following automatic conversions were performed:

'_cell_measurement_temperature' value '-120.0' was changed to
'153.15' - it was converted from degrees Celsius(C) to
Kelvins(K).

'_diffrn_ambient_temperature' value '-120.0' was changed
to '153.15' - it was converted from degrees Celsius(C) to Kelvins(K).

Automatic conversion script
Id: cif_fix_values 1569 2011-02-09 13:29:24Z adriana 

The following automatic conversions were performed:

'_refine_ls_weighting_scheme' value 'w = 1/[s2(Fo)] = [s 2c(Fo) +
p2Fo2/4]-1' was changed to 'calc'. New tag
'_refine_ls_weighting_details' was created. The value of the new tag
was set to 'w = 1/[s2(Fo)] = [s 2c(Fo) + p2Fo2/4]-1'.

Automatic conversion script
Id: cif_fix_values 3143 2015-03-26 13:38:13Z robertas 
;
_cod_original_cell_volume 22906(6)
_cod_original_sg_symbol_H-M 'P b c a      '
_cod_original_formula_sum 'C108 H105 B2 Cl2 Co2 N16 O19.50 Pb2 '
_cod_database_code 7009555

loop_
_symmetry_equiv_pos_as_xyz
x,y,z
1/2+x,1/2-y,-z
-x,1/2+y,1/2-z
1/2-x,-y,1/2+z
-x,-y,-z
1/2-x,1/2+y,z
x,1/2-y,1/2+z
1/2+x,y,1/2-z

loop_
_atom_site_aniso_label
_atom_site_aniso_U_11
_atom_site_aniso_U_22
_atom_site_aniso_U_33
_atom_site_aniso_U_12
_atom_site_aniso_U_13
_atom_site_aniso_U_23
Pb(1) 0.0655(8) 0.0367(7) 0.0559(9) 0.0006(8) -0.0011(8) 0.0069(8)
Pb(2) 0.0596(8) 0.0428(7) 0.0420(8) -0.0034(8) -0.0058(8) 0.0036(8)
Co(1) 0.057(3) 0.026(2) 0.030(3) -0.005(2) -0.002(2) -0.001(2)
Co(2) 0.047(3) 0.027(2) 0.038(3) -0.005(2) -0.005(2) -0.001(2)
O(1) 0.05(2) 0.03(1) 0.05(2) -0.01(1) -0.02(1) 0.00(1)
O(2) 0.04(1) 0.05(1) 0.04(1) 0.01(1) -0.01(1) -0.01(1)

loop_
_atom_site_label
_atom_site_fract_x
_atom_site_fract_y
_atom_site_fract_z
_atom_site_U_iso_or_equiv
_atom_site_thermal_displace_type
_atom_site_calc_flag
_atom_site_calc_attached_atom
_atom_site_occupancy
_atom_site_refinement_flags
Pb(1) 0.37043(3) 0.01784(4) 0.32788(7) 0.0527(4) Uani d . 1.00 .
Pb(2) 0.21614(3) 0.10970(4) 0.13420(7) 0.0481(4) Uani d . 1.00 .
Co(1) 0.35186(9) 0.1132(1) 0.2159(2) 0.038(1) Uani d . 1.00 .
Co(2) 0.26902(9) 0.0311(1) 0.2011(2) 0.037(1) Uani d . 1.00 .
Cl(1) 0.3160(2) -0.0475(3) 0.4684(5) 0.058(3) Uiso d . 1.00 .
Cl(2) 0.2745(2) 0.1784(3) 0.7546(5) 0.057(3) Uiso d . 1.00 .
O(1) 0.3288(4) 0.0554(6) 0.204(1) 0.042(7) Uani d . 1.00 .
O(2) 0.3041(4) 0.0534(7) 0.246(1) 0.043(7) Uani d . 1.00 .
O(3) 0.3512(4) 0.1024(6) 0.3205(10) 0.040(5) Uiso d . 1.00 .
O(4) 0.3856(4) 0.0703(7) 0.216(1) 0.047(6) Uiso d . 1.00 .
O(5) 0.3244(6) 0.0011(9) 0.451(1) 0.099(9) Uiso d . 1.00 .
O(6) 0.2868(5) -0.0498(8) 0.486(1) 0.067(7) Uiso d . 1.00 .
O(7) 0.3232(7) -0.077(1) 0.408(2) 0.14(1) Uiso d . 1.00 .
O(8) 0.3336(5) -0.0639(8) 0.531(1) 0.083(8) Uiso d . 1.00 .
O(9) 0.2474(4) 0.0844(6) 0.2401(10) 0.035(5) Uiso d . 1.00 .
O(10) 0.2682(4) 0.0689(6) 0.1134(10) 0.037(5) Uiso d . 1.00 .
O(11) 0.2489(6) 0.1642(9) 0.721(1) 0.101(9) Uiso d . 1.00 .
O(12) 0.2862(6) 0.2174(9) 0.715(1) 0.099(9) Uiso d . 1.00 .
O(13) 0.2642(7) 0.192(1) 0.819(2) 0.14(1) Uiso d . 1.00 .
O(14) 0.2931(6) 0.1394(9) 0.760(1) 0.095(8) Uiso d . 1.00 .
O(15) 0.083(1) -0.014(2) 0.258(3) 0.12(1) Uiso d . 0.50 .
O(16) 0.1162(8) -0.022(1) 0.200(2) 0.18(1) Uiso d . 1.00 .
O(17) 0.610(2) 0.055(3) 0.108(4) 0.18(1) Uiso d . 0.50 .
O(18) 0.486(1) 0.029(2) 0.530(4) 0.16(1) Uiso d . 0.50 .
O(19) 0.4934(9) 0.094(1) 0.524(2) 0.20(1) Uiso d . 1.00 .
O(20) 0.6236(9) 0.206(1) 0.034(2) 0.18(1) Uiso d . 1.00 .
O(21) 0.1565(7) 0.165(1) 0.531(2) 0.16(1) Uiso d . 1.00 .
N(1) 0.3189(6) 0.1535(9) 0.216(1) 0.054(8) Uiso d . 1.00 .
N(2) 0.3524(5) 0.1234(8) 0.113(1) 0.033(6) Uiso d . 1.00 .
N(3) 0.4253(5) 0.0093(9) 0.300(1) 0.053(8) Uiso d . 1.00 .
N(4) 0.3968(6) -0.0388(10) 0.422(2) 0.072(9) Uiso d . 1.00 .
N(5) 0.3838(6) 0.0608(9) 0.444(1) 0.048(7) Uiso d . 1.00 .
N(6) 0.3785(6) 0.1667(8) 0.229(1) 0.050(7) Uiso d . 1.00 .
N(7) 0.3785(8) -0.072(1) 0.233(2) 0.11(1) Uiso d . 1.00 .
N(8) 0.2659(6) -0.0066(9) 0.283(1) 0.063(8) Uiso d . 1.00 .
N(9) 0.2911(5) -0.0199(8) 0.161(1) 0.042(6) Uiso d . 1.00 .
N(10) 0.2436(5) 0.1510(9) 0.032(1) 0.044(7) Uiso d . 1.00 .
N(11) 0.1853(6) 0.1839(9) 0.098(1) 0.059(8) Uiso d . 1.00 .
N(12) 0.2282(5) 0.1785(8) 0.216(1) 0.035(6) Uiso d . 1.00 .
N(13) 0.2302(6) -0.0011(9) 0.164(1) 0.061(8) Uiso d . 1.00 .
N(14) 0.063(1) 0.117(2) 0.492(3) 0.24(1) Uiso d . 1.00 .
N(15) 0.6833(7) 0.239(1) 0.645(2) 0.09(1) Uiso d . 1.00 .
N(16) 0.998(2) 0.077(3) 0.692(5) 0.502(5) Uiso d . 1.00 .
C(1) 0.2966(8) 0.225(1) 0.532(2) 0.07(1) Uiso d . 1.00 .
C(2) 0.3108(7) 0.193(1) 0.476(2) 0.057(10) Uiso d . 1.00 .
C(3) 0.3046(7) 0.196(1) 0.402(2) 0.047(9) Uiso d . 1.00 .
C(4) 0.3173(6) 0.1650(10) 0.347(2) 0.037(8) Uiso d . 1.00 .
C(5) 0.3382(7) 0.132(1) 0.369(2) 0.050(9) Uiso d . 1.00 .
C(6) 0.3465(6) 0.125(1) 0.444(2) 0.041(8) Uiso d . 1.00 .
C(7) 0.3309(7) 0.159(1) 0.493(2) 0.047(9) Uiso d . 1.00 .
C(8) 0.3090(8) 0.174(1) 0.272(2) 0.06(1) Uiso d . 1.00 .
C(9) 0.3041(6) 0.161(1) 0.146(2) 0.046(9) Uiso d . 1.00 .
C(10) 0.3308(7) 0.159(1) 0.094(2) 0.057(10) Uiso d . 1.00 .
C(11) 0.3703(7) 0.105(1) 0.071(2) 0.054(9) Uiso d . 1.00 .
C(12) 0.3925(8) 0.070(1) 0.081(2) 0.07(1) Uiso d . 1.00 .
C(13) 0.418(1) 0.051(2) 0.026(3) 0.12(1) Uiso d . 1.00 .
C(14) 0.441(1) 0.029(2) 0.039(3) 0.12(1) Uiso d . 1.00 .
C(15) 0.465(1) 0.022(2) -0.026(3) 0.15(1) Uiso d . 1.00 .
C(16) 0.4483(8) 0.020(1) 0.110(2) 0.09(1) Uiso d . 1.00 .
C(17) 0.4276(7) 0.026(1) 0.170(2) 0.055(9) Uiso d . 1.00 .
C(18) 0.4022(8) 0.057(1) 0.158(2) 0.06(1) Uiso d . 1.00 .
C(19) 0.4387(7) 0.010(1) 0.239(2) 0.060(10) Uiso d . 1.00 .
C(20) 0.4425(8) -0.016(1) 0.357(2) 0.09(1) Uiso d . 1.00 .
C(21) 0.4260(8) -0.054(1) 0.391(2) 0.08(1) Uiso d . 1.00 .
C(22) 0.4017(8) -0.014(1) 0.491(2) 0.07(1) Uiso d . 1.00 .
C(23) 0.4067(7) 0.038(1) 0.488(2) 0.059(10) Uiso d . 1.00 .
C(24) 0.3682(6) 0.0935(10) 0.472(1) 0.036(8) Uiso d . 1.00 .
C(25) 0.3957(7) 0.196(1) 0.244(2) 0.038(8) Uiso d . 1.00 .
C(26) 0.4185(7) 0.235(1) 0.257(2) 0.049(9) Uiso d . 1.00 .
C(27) 0.3764(9) -0.065(1) 0.171(3) 0.09(1) Uiso d . 1.00 .
C(28) 0.385(2) -0.054(3) 0.086(4) 0.287(9) Uiso d . 1.00 .
C(29) 0.2362(8) 0.129(1) 0.542(2) 0.08(1) Uiso d . 1.00 .
C(30) 0.2402(7) 0.117(1) 0.460(2) 0.059(10) Uiso d . 1.00 .
C(31) 0.2473(7) 0.072(1) 0.440(2) 0.047(9) Uiso d . 1.00 .
C(32) 0.2514(6) 0.059(1) 0.364(2) 0.046(8) Uiso d . 1.00 .
C(33) 0.2464(6) 0.094(1) 0.310(2) 0.037(8) Uiso d . 1.00 .
C(34) 0.2387(7) 0.139(1) 0.335(2) 0.048(9) Uiso d . 1.00 .
C(35) 0.2347(7) 0.150(1) 0.408(2) 0.049(9) Uiso d . 1.00 .
C(36) 0.2570(7) 0.007(1) 0.344(2) 0.048(9) Uiso d . 1.00 .
C(37) 0.2726(7) -0.057(1) 0.271(2) 0.050(9) Uiso d . 1.00 .
C(38) 0.2963(7) -0.058(1) 0.218(2) 0.062(10) Uiso d . 1.00 .
C(39) 0.3025(7) -0.020(1) 0.096(2) 0.065(10) Uiso d . 1.00 .
C(40) 0.2988(6) 0.014(1) 0.041(2) 0.044(8) Uiso d . 1.00 .
C(41) 0.3132(7) 0.006(1) -0.024(2) 0.053(9) Uiso d . 1.00 .
C(42) 0.3109(7) 0.037(1) -0.083(2) 0.046(9) Uiso d . 1.00 .
C(43) 0.3245(7) 0.028(1) -0.157(2) 0.08(1) Uiso d . 1.00 .
C(44) 0.2946(7) 0.078(1) -0.073(2) 0.049(9) Uiso d . 1.00 .
C(45) 0.2797(7) 0.087(1) -0.008(2) 0.053(9) Uiso d . 1.00 .
C(46) 0.2822(6) 0.0567(10) 0.052(2) 0.035(8) Uiso d . 1.00 .
C(47) 0.2608(6) 0.132(1) -0.013(2) 0.039(8) Uiso d . 1.00 .
C(48) 0.2265(7) 0.193(1) 0.005(2) 0.045(9) Uiso d . 1.00 .
C(49) 0.1934(8) 0.191(1) 0.019(2) 0.06(1) Uiso d . 1.00 .
C(50) 0.1913(6) 0.227(1) 0.145(2) 0.047(9) Uiso d . 1.00 .
C(51) 0.2229(7) 0.226(1) 0.179(2) 0.062(10) Uiso d . 1.00 .
C(52) 0.2316(7) 0.178(1) 0.283(2) 0.059(10) Uiso d . 1.00 .
C(53) 0.2131(7) -0.025(1) 0.144(2) 0.050(9) Uiso d . 1.00 .
C(54) 0.1886(9) -0.058(1) 0.115(2) 0.09(1) Uiso d . 1.00 .
C(55) 0.0824(8) 0.223(1) 0.182(2) 0.07(1) Uiso d . 1.00 .
C(56) 0.0580(8) 0.241(1) 0.219(2) 0.07(1) Uiso d . 1.00 .
C(57) 0.0536(9) 0.293(2) 0.234(2) 0.10(1) Uiso d . 1.00 .
C(58) 0.0709(9) 0.327(1) 0.211(2) 0.09(1) Uiso d . 1.00 .
C(59) 0.0981(10) 0.309(2) 0.175(3) 0.11(1) Uiso d . 1.00 .
C(60) 0.1034(8) 0.260(1) 0.158(2) 0.08(1) Uiso d . 1.00 .
C(61) 0.1214(7) 0.146(1) 0.196(2) 0.056(9) Uiso d . 1.00 .
C(62) 0.1336(7) 0.169(1) 0.252(2) 0.057(9) Uiso d . 1.00 .
C(63) 0.1591(8) 0.148(1) 0.287(2) 0.07(1) Uiso d . 1.00 .
C(64) 0.1683(8) 0.104(1) 0.270(2) 0.07(1) Uiso d . 1.00 .
C(65) 0.1527(8) 0.078(1) 0.215(2) 0.08(1) Uiso d . 1.00 .
C(66) 0.1295(7) 0.098(1) 0.176(2) 0.057(9) Uiso d . 1.00 .
C(67) 0.0893(9) 0.168(1) 0.065(2) 0.08(1) Uiso d . 1.00 .
C(68) 0.1139(8) 0.152(1) 0.024(2) 0.061(10) Uiso d . 1.00 .
C(69) 0.1153(7) 0.161(1) -0.050(2) 0.054(9) Uiso d . 1.00 .
C(70) 0.0907(8) 0.179(1) -0.086(2) 0.07(1) Uiso d . 1.00 .
C(71) 0.0668(9) 0.192(1) -0.049(2) 0.08(1) Uiso d . 1.00 .
C(72) 0.0651(8) 0.187(1) 0.025(2) 0.07(1) Uiso d . 1.00 .
C(73) 0.0607(8) 0.126(1) 0.184(2) 0.08(1) Uiso d . 1.00 .
C(74) 0.0460(9) 0.095(1) 0.137(2) 0.10(1) Uiso d . 1.00 .
C(75) 0.0285(10) 0.061(2) 0.174(3) 0.11(1) Uiso d . 1.00 .
C(76) 0.024(1) 0.056(2) 0.245(3) 0.11(1) Uiso d . 1.00 .
C(77) 0.0353(9) 0.087(1) 0.290(2) 0.09(1) Uiso d . 1.00 .
C(78) 0.0557(8) 0.123(1) 0.261(2) 0.08(1) Uiso d . 1.00 .
C(79) 0.9046(7) 0.276(1) 0.042(2) 0.042(9) Uiso d . 1.00 .
C(80) 0.8749(7) 0.266(1) 0.060(2) 0.049(9) Uiso d . 1.00 .
C(81) 0.8575(8) 0.299(1) 0.103(2) 0.08(1) Uiso d . 1.00 .
C(82) 0.8682(8) 0.343(1) 0.132(2) 0.08(1) Uiso d . 1.00 .
C(83) 0.8977(8) 0.351(1) 0.116(2) 0.059(10) Uiso d . 1.00 .
C(84) 0.9156(7) 0.319(1) 0.070(2) 0.064(10) Uiso d . 1.00 .
C(85) 0.9496(7) 0.269(1) -0.053(2) 0.046(9) Uiso d . 1.00 .
C(86) 0.9450(7) 0.316(1) -0.082(2) 0.058(10) Uiso d . 1.00 .
C(87) 0.9642(7) 0.342(1) -0.135(2) 0.063(9) Uiso d . 1.00 .
C(88) 0.9882(7) 0.319(1) -0.155(2) 0.060(10) Uiso d . 1.00 .
C(89) 0.9959(8) 0.273(1) -0.135(2) 0.08(1) Uiso d . 1.00 .
C(90) 0.9732(8) 0.248(1) -0.083(2) 0.067(10) Uiso d . 1.00 .
C(91) 0.9404(7) 0.206(1) 0.055(2) 0.051(9) Uiso d . 1.00 .
C(92) 0.9695(7) 0.212(1) 0.087(2) 0.050(9) Uiso d . 1.00 .
C(93) 0.9825(7) 0.178(1) 0.138(2) 0.065(10) Uiso d . 1.00 .
C(94) 0.9640(8) 0.140(1) 0.164(2) 0.07(1) Uiso d . 1.00 .
C(95) 0.9377(7) 0.135(1) 0.137(2) 0.052(9) Uiso d . 1.00 .
C(96) 0.9250(6) 0.165(1) 0.085(2) 0.044(9) Uiso d . 1.00 .
C(97) 0.9044(7) 0.211(1) -0.062(2) 0.050(9) Uiso d . 1.00 .
C(98) 0.9148(7) 0.166(1) -0.088(2) 0.063(10) Uiso d . 1.00 .
C(99) 0.9012(10) 0.138(1) -0.142(2) 0.10(1) Uiso d . 1.00 .
C(100) 0.8771(9) 0.157(1) -0.172(2) 0.08(1) Uiso d . 1.00 .
C(101) 0.8665(9) 0.198(1) -0.154(2) 0.10(1) Uiso d . 1.00 .
C(102) 0.8823(8) 0.226(1) -0.099(2) 0.061(10) Uiso d . 1.00 .
C(103) 0.6761(8) 0.206(1) 0.680(2) 0.07(1) Uiso d . 1.00 .
C(104) 0.6693(9) 0.163(1) 0.722(2) 0.09(1) Uiso d . 1.00 .
C(105) 0.993(1) 0.113(2) 0.736(3) 0.17(1) Uiso d . 1.00 .
C(106) 0.9703(10) 0.156(1) 0.736(2) 0.10(1) Uiso d . 1.00 .
C(107) 0.031(2) 0.120(3) 0.525(4) 0.287(9) Uiso d . 1.00 .
C(108) 0.027(1) 0.170(2) 0.533(3) 0.17(1) Uiso d . 1.00 .
B(1) 0.0867(10) 0.165(2) 0.160(3) 0.08(1) Uiso d . 1.00 .
B(2) 0.9232(9) 0.242(1) -0.003(2) 0.05(1) Uiso d . 1.00 .
H(1) 0.3030 0.2560 0.5156 0.0968 Uiso calc . 1.00 .
H(2) 0.3042 0.2165 0.5752 0.0968 Uiso calc . 1.00 .
H(3) 0.2763 0.2212 0.5256 0.0968 Uiso calc . 1.00 .
H(4) 0.2903 0.2174 0.3902 0.0741 Uiso calc . 1.00 .
H(5) 0.3371 0.1565 0.5437 0.0613 Uiso calc . 1.00 .
H(6) 0.2939 0.1979 0.2654 0.0677 Uiso calc . 1.00 .
H(7) 0.2980 0.1943 0.1410 0.0518 Uiso calc . 1.00 .
H(8) 0.2908 0.1401 0.1328 0.0518 Uiso calc . 1.00 .
H(9) 0.3241 0.1479 0.0468 0.0707 Uiso calc . 1.00 .
H(10) 0.3412 0.1877 0.0886 0.0707 Uiso calc . 1.00 .
H(11) 0.3695 0.1171 0.0234 0.0602 Uiso calc . 1.00 .
H(12) 0.4139 0.0719 -0.0174 0.1016 Uiso calc . 1.00 .
H(13) 0.4786 0.0405 -0.0140 0.2238 Uiso calc . 1.00 .
H(14) 0.4654 -0.0100 -0.0295 0.2238 Uiso calc . 1.00 .
H(15) 0.4524 0.0347 -0.0686 0.2238 Uiso calc . 1.00 .
H(16) 0.4626 -0.0008 0.1212 0.1472 Uiso calc . 1.00 .
H(17) 0.4585 -0.0046 0.2357 0.0865 Uiso calc . 1.00 .
H(18) 0.4605 -0.0303 0.3301 0.1104 Uiso calc . 1.00 .
H(19) 0.4502 0.0055 0.3898 0.1104 Uiso calc . 1.00 .
H(20) 0.4210 -0.0788 0.3526 0.1393 Uiso calc . 1.00 .
H(21) 0.4374 -0.0698 0.4259 0.1393 Uiso calc . 1.00 .
H(22) 0.3854 -0.0676 0.4293 0.0933 Uiso calc . 1.00 .
H(23) 0.4183 -0.0284 0.5148 0.0883 Uiso calc . 1.00 .
H(24) 0.3840 -0.0208 0.5194 0.0883 Uiso calc . 1.00 .
H(25) 0.4246 0.0442 0.4654 0.0783 Uiso calc . 1.00 .
H(26) 0.4057 0.0504 0.5356 0.0783 Uiso calc . 1.00 .
H(27) 0.3723 0.1042 0.5224 0.0600 Uiso calc . 1.00 .
H(28) 0.4377 0.2226 0.2615 0.0689 Uiso calc . 1.00 .
H(29) 0.4135 0.2522 0.3018 0.0689 Uiso calc . 1.00 .
H(30) 0.4181 0.2588 0.2186 0.0689 Uiso calc . 1.00 .
H(31) 0.4056 -0.0598 0.0877 0.2157 Uiso calc . 1.00 .
H(32) 0.3785 -0.0934 0.0749 0.2157 Uiso calc . 1.00 .
H(33) 0.3741 -0.0381 0.0754 0.2157 Uiso calc . 1.00 .
H(34) 0.2564 0.1218 0.5642 0.0875 Uiso calc . 1.00 .
H(35) 0.2331 0.1614 0.5475 0.0875 Uiso calc . 1.00 .
H(36) 0.2227 0.1092 0.5617 0.0875 Uiso calc . 1.00 .
H(37) 0.2291 0.1814 0.4229 0.0469 Uiso calc . 1.00 .
H(38) 0.2512 0.0479 0.4741 0.0890 Uiso calc . 1.00 .
H(39) 0.2794 -0.0708 0.3166 0.0702 Uiso calc . 1.00 .
H(40) 0.2549 -0.0731 0.2571 0.0702 Uiso calc . 1.00 .
H(41) 0.3138 -0.0531 0.2397 0.0612 Uiso calc . 1.00 .
H(42) 0.2942 -0.0868 0.1926 0.0612 Uiso calc . 1.00 .
H(43) 0.3118 -0.0500 0.0899 0.0660 Uiso calc . 1.00 .
H(44) 0.3244 -0.0232 -0.0282 0.0729 Uiso calc . 1.00 .
H(45) 0.3344 -0.0033 -0.1560 0.0998 Uiso calc . 1.00 .
H(46) 0.3387 0.0512 -0.1693 0.0998 Uiso calc . 1.00 .
H(47) 0.3096 0.0261 -0.1943 0.0998 Uiso calc . 1.00 .
H(48) 0.2950 0.1032 -0.1086 0.0571 Uiso calc . 1.00 .
H(49) 0.2632 0.1508 -0.0588 0.0446 Uiso calc . 1.00 .
H(50) 0.2334 0.2217 0.0278 0.0548 Uiso calc . 1.00 .
H(51) 0.2282 0.1964 -0.0465 0.0548 Uiso calc . 1.00 .
H(52) 0.1852 0.1645 -0.0057 0.0652 Uiso calc . 1.00 .
H(53) 0.1841 0.2197 0.0044 0.0652 Uiso calc . 1.00 .
H(54) 0.1661 0.1767 0.1006 0.0642 Uiso calc . 1.00 .
H(55) 0.1773 0.2274 0.1819 0.0607 Uiso calc . 1.00 .
H(56) 0.1907 0.2551 0.1164 0.0607 Uiso calc . 1.00 .
H(57) 0.2238 0.2501 0.2167 0.0718 Uiso calc . 1.00 .
H(58) 0.2376 0.2305 0.1450 0.0718 Uiso calc . 1.00 .
H(59) 0.2269 0.2088 0.3083 0.0724 Uiso calc . 1.00 .
H(60) 0.1742 -0.0634 0.1545 0.1247 Uiso calc . 1.00 .
H(61) 0.1972 -0.0894 0.1052 0.1247 Uiso calc . 1.00 .
H(62) 0.1793 -0.0460 0.0752 0.1247 Uiso calc . 1.00 .
H(63) 0.2536 -0.0153 0.3860 0.0591 Uiso calc . 1.00 .
H(64) 0.0411 0.2173 0.2377 0.0780 Uiso calc . 1.00 .
H(65) 0.0347 0.3005 0.2590 0.1071 Uiso calc . 1.00 .
H(66) 0.0680 0.3570 0.2205 0.0912 Uiso calc . 1.00 .
H(67) 0.1129 0.3322 0.1583 0.1135 Uiso calc . 1.00 .
H(68) 0.1226 0.2487 0.1359 0.0891 Uiso calc . 1.00 .
H(69) 0.1268 0.2005 0.2718 0.0734 Uiso calc . 1.00 .
H(70) 0.1687 0.1636 0.3297 0.0670 Uiso calc . 1.00 .
H(71) 0.1872 0.0907 0.2919 0.0989 Uiso calc . 1.00 .
H(72) 0.1574 0.0471 0.2046 0.0655 Uiso calc . 1.00 .
H(73) 0.1197 0.0837 0.1363 0.0737 Uiso calc . 1.00 .
H(74) 0.1319 0.1397 0.0468 0.0599 Uiso calc . 1.00 .
H(75) 0.1336 0.1536 -0.0767 0.0652 Uiso calc . 1.00 .
H(76) 0.0904 0.1812 -0.1399 0.0846 Uiso calc . 1.00 .
H(77) 0.0483 0.2071 -0.0707 0.0724 Uiso calc . 1.00 .
H(78) 0.0480 0.1967 0.0574 0.0761 Uiso calc . 1.00 .
H(79) 0.0474 0.1004 0.0835 0.0997 Uiso calc . 1.00 .
H(80) 0.0197 0.0367 0.1429 0.1082 Uiso calc . 1.00 .
H(81) 0.0104 0.0332 0.2651 0.1358 Uiso calc . 1.00 .
H(82) 0.0324 0.0902 0.3446 0.1125 Uiso calc . 1.00 .
H(83) 0.0654 0.1493 0.2913 0.0911 Uiso calc . 1.00 .
H(84) 0.8667 0.2363 0.0465 0.0618 Uiso calc . 1.00 .
H(85) 0.8358 0.2878 0.1135 0.0946 Uiso calc . 1.00 .
H(86) 0.8549 0.3641 0.1573 0.0808 Uiso calc . 1.00 .
H(87) 0.9063 0.3758 0.1428 0.0809 Uiso calc . 1.00 .
H(88) 0.9364 0.3311 0.0600 0.0829 Uiso calc . 1.00 .
H(89) 0.9263 0.3306 -0.0661 0.0613 Uiso calc . 1.00 .
H(90) 0.9581 0.3699 -0.1522 0.0598 Uiso calc . 1.00 .
H(91) 1.0028 0.3353 -0.1873 0.0845 Uiso calc . 1.00 .
H(92) 1.0140 0.2556 -0.1478 0.0860 Uiso calc . 1.00 .
H(93) 0.9775 0.2125 -0.0758 0.0657 Uiso calc . 1.00 .
H(94) 0.9802 0.2450 0.0751 0.0585 Uiso calc . 1.00 .
H(95) 1.0060 0.1887 0.1523 0.0671 Uiso calc . 1.00 .
H(96) 0.9737 0.1247 0.2035 0.0755 Uiso calc . 1.00 .
H(97) 0.9279 0.1089 0.1572 0.0664 Uiso calc . 1.00 .
H(98) 0.9047 0.1610 0.0691 0.0535 Uiso calc . 1.00 .
H(99) 0.9349 0.1528 -0.0689 0.0562 Uiso calc . 1.00 .
H(100) 0.9095 0.1086 -0.1659 0.0884 Uiso calc . 1.00 .
H(101) 0.8638 0.1414 -0.2043 0.1169 Uiso calc . 1.00 .
H(102) 0.8477 0.2138 -0.1738 0.0907 Uiso calc . 1.00 .
H(103) 0.8760 0.2618 -0.0889 0.0677 Uiso calc . 1.00 .

loop_
_atom_type_symbol
_atom_type_oxidation_number
_atom_type_number_in_cell
_atom_type_scat_dispersion_real
_atom_type_scat_dispersion_imag
_atom_type_scat_source
Co 0 16 0.349 0.972
;International Tables for Crystallography
(1992, Vol. C, Tables 4.2.6.8 and 6.1.1.1)
;
Pb 0 16 -3.394 10.111
;International Tables for Crystallography
(1992, Vol. C, Tables 4.2.6.8 and 6.1.1.1)
;
C 0 864 0.003 0.002
;International Tables for Crystallography
(1992, Vol. C, Tables 4.2.6.8 and 6.1.1.1)
;
H 0 840 0.000 0.000
;International Tables for Crystallography
(1992, Vol. C, Table 6.1.1.2)
;
N 0 128 0.006 0.003
;International Tables for Crystallography
(1992, Vol. C, Tables 4.2.6.8 and 6.1.1.1)
;
O 0 156 0.011 0.006
;International Tables for Crystallography
(1992, Vol. C, Tables 4.2.6.8 and 6.1.1.1)
;
Cl 0 16 0.148 0.159
;International Tables for Crystallography
(1992, Vol. C, Tables 4.2.6.8 and 6.1.1.1)
;
B 0 16 0.001 0.001
;International Tables for Crystallography
(1992, Vol. C, Tables 4.2.6.8 and 6.1.1.1)
;

loop_
_geom_angle_atom_site_label_1
_geom_angle_atom_site_label_2
_geom_angle_atom_site_label_3
_geom_angle
_geom_angle_site_symmetry_1
_geom_angle_site_symmetry_2
_geom_angle_site_symmetry_3
_geom_angle_publ_flag
O(1) Pb(1) O(3) 56.0(5) 1_555 1_555 1_555 yes
O(1) Pb(1) O(4) 52.8(6) 1_555 1_555 1_555 yes
O(1) Pb(1) O(5) 100.6(6) 1_555 1_555 1_555 yes
O(1) Pb(1) N(3) 117.7(7) 1_555 1_555 1_555 yes
O(1) Pb(1) N(4) 162.0(7) 1_555 1_555 1_555 yes
O(1) Pb(1) N(5) 126.7(7) 1_555 1_555 1_555 yes
O(1) Pb(1) N(7) 86.0(8) 1_555 1_555 1_555 yes
O(3) Pb(1) O(4) 61.5(6) 1_555 1_555 1_555 yes
O(3) Pb(1) O(5) 87.3(6) 1_555 1_555 1_555 yes
O(3) Pb(1) N(3) 114.3(7) 1_555 1_555 1_555 yes
O(3) Pb(1) N(4) 139.0(8) 1_555 1_555 1_555 yes
O(3) Pb(1) N(5) 71.3(7) 1_555 1_555 1_555 yes
O(3) Pb(1) N(7) 140.7(8) 1_555 1_555 1_555 yes
O(4) Pb(1) O(5) 146.4(6) 1_555 1_555 1_555 yes
O(4) Pb(1) N(3) 68.8(7) 1_555 1_555 1_555 yes
O(4) Pb(1) N(4) 137.6(7) 1_555 1_555 1_555 yes
O(4) Pb(1) N(5) 109.7(7) 1_555 1_555 1_555 yes
O(4) Pb(1) N(7) 88.8(8) 1_555 1_555 1_555 yes
O(5) Pb(1) N(3) 141.7(8) 1_555 1_555 1_555 yes
O(5) Pb(1) N(4) 74.3(8) 1_555 1_555 1_555 yes
O(5) Pb(1) N(5) 67.3(7) 1_555 1_555 1_555 yes
O(5) Pb(1) N(7) 111.7(8) 1_555 1_555 1_555 yes
N(3) Pb(1) N(4) 68.8(8) 1_555 1_555 1_555 yes
N(3) Pb(1) N(5) 89.1(8) 1_555 1_555 1_555 yes
N(3) Pb(1) N(7) 72.1(9) 1_555 1_555 1_555 yes
N(4) Pb(1) N(5) 67.8(8) 1_555 1_555 1_555 yes
N(4) Pb(1) N(7) 80.2(9) 1_555 1_555 1_555 yes
N(5) Pb(1) N(7) 147.2(9) 1_555 1_555 1_555 yes
O(9) Pb(2) O(10) 59.5(6) 1_555 1_555 1_555 yes
O(9) Pb(2) N(10) 115.8(7) 1_555 1_555 1_555 yes
O(9) Pb(2) N(11) 136.7(7) 1_555 1_555 1_555 yes
O(9) Pb(2) N(12) 68.2(7) 1_555 1_555 1_555 yes
O(9) Pb(2) N(13) 59.0(6) 1_555 1_555 1_555 yes
O(10) Pb(2) N(10) 69.9(7) 1_555 1_555 1_555 yes
O(10) Pb(2) N(11) 142.1(7) 1_555 1_555 1_555 yes
O(10) Pb(2) N(12) 103.2(6) 1_555 1_555 1_555 yes
O(10) Pb(2) N(13) 55.3(6) 1_555 1_555 1_555 yes
N(10) Pb(2) N(11) 72.8(8) 1_555 1_555 1_555 yes
N(10) Pb(2) N(12) 89.5(7) 1_555 1_555 1_555 yes
N(10) Pb(2) N(13) 118.0(7) 1_555 1_555 1_555 yes
N(11) Pb(2) N(12) 69.6(8) 1_555 1_555 1_555 yes
N(11) Pb(2) N(13) 157.7(7) 1_555 1_555 1_555 yes
N(12) Pb(2) N(13) 126.8(7) 1_555 1_555 1_555 yes
O(1) Co(1) O(3) 88.5(8) 1_555 1_555 1_555 yes
O(1) Co(1) O(4) 84.4(8) 1_555 1_555 1_555 yes
O(1) Co(1) N(1) 94.7(10) 1_555 1_555 1_555 yes
O(1) Co(1) N(2) 91.1(9) 1_555 1_555 1_555 yes
O(1) Co(1) N(6) 174.0(9) 1_555 1_555 1_555 yes
O(3) Co(1) O(4) 85.2(8) 1_555 1_555 1_555 yes
O(3) Co(1) N(1) 94.4(10) 1_555 1_555 1_555 yes
O(3) Co(1) N(2) 179.7(9) 1_555 1_555 1_555 yes
O(3) Co(1) N(6) 90.2(9) 1_555 1_555 1_555 yes
O(4) Co(1) N(1) 179(1) 1_555 1_555 1_555 yes
O(4) Co(1) N(2) 94.7(9) 1_555 1_555 1_555 yes
O(4) Co(1) N(6) 89.7(9) 1_555 1_555 1_555 yes
N(1) Co(1) N(2) 85(1) 1_555 1_555 1_555 yes
N(1) Co(1) N(6) 91(1) 1_555 1_555 1_555 yes
N(2) Co(1) N(6) 90.1(10) 1_555 1_555 1_555 yes
O(2) Co(2) O(9) 90.3(8) 1_555 1_555 1_555 yes
O(2) Co(2) O(10) 101.4(8) 1_555 1_555 1_555 yes
O(2) Co(2) N(8) 84(1) 1_555 1_555 1_555 yes
O(2) Co(2) N(9) 88.8(9) 1_555 1_555 1_555 yes
O(2) Co(2) N(13) 171.7(10) 1_555 1_555 1_555 yes
O(9) Co(2) O(10) 83.1(8) 1_555 1_555 1_555 yes
O(9) Co(2) N(8) 95.6(10) 1_555 1_555 1_555 yes
O(9) Co(2) N(9) 178.1(9) 1_555 1_555 1_555 yes
O(9) Co(2) N(13) 92.0(9) 1_555 1_555 1_555 yes
O(10) Co(2) N(8) 174.2(10) 1_555 1_555 1_555 yes
O(10) Co(2) N(9) 95.6(9) 1_555 1_555 1_555 yes
O(10) Co(2) N(13) 86.8(9) 1_555 1_555 1_555 yes
N(8) Co(2) N(9) 85(1) 1_555 1_555 1_555 yes
N(8) Co(2) N(13) 87(1) 1_555 1_555 1_555 yes
N(9) Co(2) N(13) 89.2(9) 1_555 1_555 1_555 yes
O(5) Cl(1) O(6) 110(1) 1_555 1_555 1_555 yes
O(5) Cl(1) O(7) 108(1) 1_555 1_555 1_555 yes
O(5) Cl(1) O(8) 109(1) 1_555 1_555 1_555 yes
O(6) Cl(1) O(7) 112(1) 1_555 1_555 1_555 yes
O(6) Cl(1) O(8) 108(1) 1_555 1_555 1_555 yes
O(7) Cl(1) O(8) 107(1) 1_555 1_555 1_555 yes
O(11) Cl(2) O(12) 107(1) 1_555 1_555 1_555 yes
O(11) Cl(2) O(13) 101(1) 1_555 1_555 1_555 yes
O(11) Cl(2) O(14) 108(1) 1_555 1_555 1_555 yes
O(12) Cl(2) O(13) 111(1) 1_555 1_555 1_555 yes
O(12) Cl(2) O(14) 114(1) 1_555 1_555 1_555 yes
O(13) Cl(2) O(14) 112(1) 1_555 1_555 1_555 yes
Pb(1) O(1) Co(1) 83.0(6) 1_555 1_555 1_555 yes
Pb(1) O(1) O(2) 93(1) 1_555 1_555 1_555 yes
Co(1) O(1) O(2) 114(1) 1_555 1_555 1_555 yes
Co(2) O(2) O(1) 117(1) 1_555 1_555 1_555 yes
Pb(1) O(3) Co(1) 101.1(8) 1_555 1_555 1_555 yes
Pb(1) O(3) C(5) 133(1) 1_555 1_555 1_555 yes
Co(1) O(3) C(5) 124(1) 1_555 1_555 1_555 yes
Pb(1) O(4) Co(1) 98.1(8) 1_555 1_555 1_555 yes
Pb(1) O(4) C(18) 127(1) 1_555 1_555 1_555 yes
Co(1) O(4) C(18) 127(2) 1_555 1_555 1_555 yes
Pb(1) O(5) Cl(1) 118(1) 1_555 1_555 1_555 yes
Pb(2) O(9) Co(2) 102.3(8) 1_555 1_555 1_555 yes
Pb(2) O(9) C(33) 133(1) 1_555 1_555 1_555 yes
Co(2) O(9) C(33) 122(1) 1_555 1_555 1_555 yes
Pb(2) O(10) Co(2) 97.6(7) 1_555 1_555 1_555 yes
Pb(2) O(10) C(46) 130(1) 1_555 1_555 1_555 yes
Co(2) O(10) C(46) 124(1) 1_555 1_555 1_555 yes
Co(1) N(1) C(8) 124(2) 1_555 1_555 1_555 yes
Co(1) N(1) C(9) 116(2) 1_555 1_555 1_555 yes
C(8) N(1) C(9) 119(2) 1_555 1_555 1_555 yes
Co(1) N(2) C(10) 109(1) 1_555 1_555 1_555 yes
Co(1) N(2) C(11) 124(2) 1_555 1_555 1_555 yes
C(10) N(2) C(11) 125(2) 1_555 1_555 1_555 yes
Pb(1) N(3) C(19) 129(2) 1_555 1_555 1_555 yes
Pb(1) N(3) C(20) 114(2) 1_555 1_555 1_555 yes
C(19) N(3) C(20) 112(2) 1_555 1_555 1_555 yes
Pb(1) N(4) C(21) 108(2) 1_555 1_555 1_555 yes
Pb(1) N(4) C(22) 111(2) 1_555 1_555 1_555 yes
Pb(1) N(4) H(22) 110(2) 1_555 1_555 1_555 no
C(21) N(4) C(22) 109(2) 1_555 1_555 1_555 yes
C(21) N(4) H(22) 106(2) 1_555 1_555 1_555 no
C(22) N(4) H(22) 110(2) 1_555 1_555 1_555 no
Pb(1) N(5) C(23) 115(1) 1_555 1_555 1_555 yes
Pb(1) N(5) C(24) 124(2) 1_555 1_555 1_555 yes
C(23) N(5) C(24) 118(2) 1_555 1_555 1_555 yes
Co(1) N(6) C(25) 171(2) 1_555 1_555 1_555 yes
Pb(1) N(7) C(27) 114(3) 1_555 1_555 1_555 yes
Co(2) N(8) C(36) 126(2) 1_555 1_555 1_555 yes
Co(2) N(8) C(37) 114(2) 1_555 1_555 1_555 yes
C(36) N(8) C(37) 118(2) 1_555 1_555 1_555 yes
Co(2) N(9) C(38) 110(1) 1_555 1_555 1_555 yes
Co(2) N(9) C(39) 124(2) 1_555 1_555 1_555 yes
C(38) N(9) C(39) 124(2) 1_555 1_555 1_555 yes
Pb(2) N(10) C(47) 126(2) 1_555 1_555 1_555 yes
Pb(2) N(10) C(48) 110(1) 1_555 1_555 1_555 yes
C(47) N(10) C(48) 116(2) 1_555 1_555 1_555 yes
Pb(2) N(11) C(49) 103(1) 1_555 1_555 1_555 yes
Pb(2) N(11) C(50) 113(1) 1_555 1_555 1_555 yes
Pb(2) N(11) H(54) 109(1) 1_555 1_555 1_555 no
C(49) N(11) C(50) 113(2) 1_555 1_555 1_555 yes
C(49) N(11) H(54) 108(2) 1_555 1_555 1_555 no
C(50) N(11) H(54) 109(2) 1_555 1_555 1_555 no
Pb(2) N(12) C(51) 112(1) 1_555 1_555 1_555 yes
Pb(2) N(12) C(52) 128(2) 1_555 1_555 1_555 yes
C(51) N(12) C(52) 117(2) 1_555 1_555 1_555 yes
Pb(2) N(13) Co(2) 78.6(8) 1_555 1_555 1_555 yes
Pb(2) N(13) C(53) 113(2) 1_555 1_555 1_555 yes
Co(2) N(13) C(53) 167(2) 1_555 1_555 1_555 yes
C(2) C(1) H(1) 100(3) 1_555 1_555 1_555 no
C(2) C(1) H(2) 106(3) 1_555 1_555 1_555 no
C(2) C(1) H(3) 104(3) 1_555 1_555 1_555 no
H(1) C(1) H(2) 114(3) 1_555 1_555 1_555 no
H(1) C(1) H(3) 111(3) 1_555 1_555 1_555 no
H(2) C(1) H(3) 116(3) 1_555 1_555 1_555 no
C(1) C(2) C(3) 123(3) 1_555 1_555 1_555 yes
C(1) C(2) C(7) 122(3) 1_555 1_555 1_555 yes
C(3) C(2) C(7) 113(3) 1_555 1_555 1_555 yes
C(2) C(3) C(4) 124(2) 1_555 1_555 1_555 yes
C(2) C(3) H(4) 115(3) 1_555 1_555 1_555 no
C(4) C(3) H(4) 120(3) 1_555 1_555 1_555 no
C(3) C(4) C(5) 118(2) 1_555 1_555 1_555 yes
C(3) C(4) C(8) 117(2) 1_555 1_555 1_555 yes
C(5) C(4) C(8) 124(2) 1_555 1_555 1_555 yes
O(3) C(5) C(4) 121(3) 1_555 1_555 1_555 yes
O(3) C(5) C(6) 115(2) 1_555 1_555 1_555 yes
C(4) C(5) C(6) 123(3) 1_555 1_555 1_555 yes
C(5) C(6) C(7) 111(2) 1_555 1_555 1_555 yes
C(5) C(6) C(24) 128(2) 1_555 1_555 1_555 yes
C(7) C(6) C(24) 119(2) 1_555 1_555 1_555 yes
C(2) C(7) C(6) 128(3) 1_555 1_555 1_555 yes
C(2) C(7) H(5) 116(3) 1_555 1_555 1_555 no
C(6) C(7) H(5) 114(2) 1_555 1_555 1_555 no
N(1) C(8) C(4) 127(3) 1_555 1_555 1_555 yes
N(1) C(8) H(6) 117(3) 1_555 1_555 1_555 no
C(4) C(8) H(6) 115(3) 1_555 1_555 1_555 no
N(1) C(9) C(10) 100(2) 1_555 1_555 1_555 yes
N(1) C(9) H(7) 109(2) 1_555 1_555 1_555 no
N(1) C(9) H(8) 116(2) 1_555 1_555 1_555 no
C(10) C(9) H(7) 102(2) 1_555 1_555 1_555 no
C(10) C(9) H(8) 109(2) 1_555 1_555 1_555 no
H(7) C(9) H(8) 115(3) 1_555 1_555 1_555 no
N(2) C(10) C(9) 114(2) 1_555 1_555 1_555 yes
N(2) C(10) H(9) 102(2) 1_555 1_555 1_555 no
N(2) C(10) H(10) 106(2) 1_555 1_555 1_555 no
C(9) C(10) H(9) 108(2) 1_555 1_555 1_555 no
C(9) C(10) H(10) 114(3) 1_555 1_555 1_555 no
H(9) C(10) H(10) 109(3) 1_555 1_555 1_555 no
N(2) C(11) C(12) 133(3) 1_555 1_555 1_555 yes
N(2) C(11) H(11) 113(3) 1_555 1_555 1_555 no
C(12) C(11) H(11) 113(3) 1_555 1_555 1_555 no
C(11) C(12) C(13) 130(3) 1_555 1_555 1_555 yes
C(11) C(12) C(18) 119(3) 1_555 1_555 1_555 yes
C(13) C(12) C(18) 107(3) 1_555 1_555 1_555 yes
C(12) C(13) C(14) 129(4) 1_555 1_555 1_555 yes
C(12) C(13) H(12) 101(3) 1_555 1_555 1_555 no
C(14) C(13) H(12) 125(5) 1_555 1_555 1_555 no
C(13) C(14) C(15) 119(5) 1_555 1_555 1_555 yes
C(13) C(14) C(16) 118(5) 1_555 1_555 1_555 yes
C(15) C(14) C(16) 121(4) 1_555 1_555 1_555 yes
C(14) C(15) H(13) 102(4) 1_555 1_555 1_555 no
C(14) C(15) H(14) 102(4) 1_555 1_555 1_555 no
C(14) C(15) H(15) 99(4) 1_555 1_555 1_555 no
H(13) C(15) H(14) 127(6) 1_555 1_555 1_555 no
H(13) C(15) H(15) 111(5) 1_555 1_555 1_555 no
H(14) C(15) H(15) 108(5) 1_555 1_555 1_555 no
C(14) C(16) C(17) 123(4) 1_555 1_555 1_555 yes
C(14) C(16) H(16) 120(4) 1_555 1_555 1_555 no
C(17) C(16) H(16) 111(3) 1_555 1_555 1_555 no
C(16) C(17) C(18) 117(3) 1_555 1_555 1_555 yes
C(16) C(17) C(19) 114(3) 1_555 1_555 1_555 yes
C(18) C(17) C(19) 126(3) 1_555 1_555 1_555 yes
O(4) C(18) C(12) 120(3) 1_555 1_555 1_555 yes
O(4) C(18) C(17) 118(3) 1_555 1_555 1_555 yes
C(12) C(18) C(17) 120(3) 1_555 1_555 1_555 yes
N(3) C(19) C(17) 128(3) 1_555 1_555 1_555 yes
N(3) C(19) H(17) 118(3) 1_555 1_555 1_555 no
C(17) C(19) H(17) 112(3) 1_555 1_555 1_555 no
N(3) C(20) C(21) 113(3) 1_555 1_555 1_555 yes
N(3) C(20) H(18) 104(3) 1_555 1_555 1_555 no
N(3) C(20) H(19) 110(3) 1_555 1_555 1_555 no
C(21) C(20) H(18) 108(3) 1_555 1_555 1_555 no
C(21) C(20) H(19) 112(3) 1_555 1_555 1_555 no
H(18) C(20) H(19) 105(3) 1_555 1_555 1_555 no
N(4) C(21) C(20) 113(3) 1_555 1_555 1_555 yes
N(4) C(21) H(20) 105(3) 1_555 1_555 1_555 no
N(4) C(21) H(21) 110(3) 1_555 1_555 1_555 no
C(20) C(21) H(20) 108(3) 1_555 1_555 1_555 no
C(20) C(21) H(21) 111(3) 1_555 1_555 1_555 no
H(20) C(21) H(21) 106(3) 1_555 1_555 1_555 no
N(4) C(22) C(23) 117(3) 1_555 1_555 1_555 yes
N(4) C(22) H(23) 109(3) 1_555 1_555 1_555 no
N(4) C(22) H(24) 105(3) 1_555 1_555 1_555 no
C(23) C(22) H(23) 107(3) 1_555 1_555 1_555 no
C(23) C(22) H(24) 108(3) 1_555 1_555 1_555 no
H(23) C(22) H(24) 108(3) 1_555 1_555 1_555 no
N(5) C(23) C(22) 110(2) 1_555 1_555 1_555 yes
N(5) C(23) H(25) 106(3) 1_555 1_555 1_555 no
N(5) C(23) H(26) 108(2) 1_555 1_555 1_555 no
C(22) C(23) H(25) 110(3) 1_555 1_555 1_555 no
C(22) C(23) H(26) 109(3) 1_555 1_555 1_555 no
H(25) C(23) H(26) 112(3) 1_555 1_555 1_555 no
N(5) C(24) C(6) 132(2) 1_555 1_555 1_555 yes
N(5) C(24) H(27) 120(2) 1_555 1_555 1_555 no
C(6) C(24) H(27) 106(2) 1_555 1_555 1_555 no
N(6) C(25) C(26) 174(3) 1_555 1_555 1_555 yes
C(25) C(26) H(28) 112(2) 1_555 1_555 1_555 no
C(25) C(26) H(29) 108(2) 1_555 1_555 1_555 no
C(25) C(26) H(30) 111(2) 1_555 1_555 1_555 no
H(28) C(26) H(29) 108(2) 1_555 1_555 1_555 no
H(28) C(26) H(30) 109(3) 1_555 1_555 1_555 no
H(29) C(26) H(30) 105(2) 1_555 1_555 1_555 no
N(7) C(27) C(28) 161(5) 1_555 1_555 1_555 yes
C(27) C(28) H(31) 99(6) 1_555 1_555 1_555 no
C(27) C(28) H(32) 86(5) 1_555 1_555 1_555 no
C(27) C(28) H(33) 103(8) 1_555 1_555 1_555 no
H(31) C(28) H(32) 94(6) 1_555 1_555 1_555 no
H(31) C(28) H(33) 145(10) 1_555 1_555 1_555 no
H(32) C(28) H(33) 112(8) 1_555 1_555 1_555 no
C(30) C(29) H(34) 103(2) 1_555 1_555 1_555 no
C(30) C(29) H(35) 109(3) 1_555 1_555 1_555 no
C(30) C(29) H(36) 109(3) 1_555 1_555 1_555 no
H(34) C(29) H(35) 107(3) 1_555 1_555 1_555 no
H(34) C(29) H(36) 108(3) 1_555 1_555 1_555 no
H(35) C(29) H(36) 117(3) 1_555 1_555 1_555 no
C(29) C(30) C(31) 119(3) 1_555 1_555 1_555 yes
C(29) C(30) C(35) 120(3) 1_555 1_555 1_555 yes
C(31) C(30) C(35) 119(3) 1_555 1_555 1_555 yes
C(30) C(31) C(32) 121(3) 1_555 1_555 1_555 yes
C(30) C(31) H(38) 121(3) 1_555 1_555 1_555 no
C(32) C(31) H(38) 116(3) 1_555 1_555 1_555 no
C(31) C(32) C(33) 119(2) 1_555 1_555 1_555 yes
C(31) C(32) C(36) 119(2) 1_555 1_555 1_555 yes
C(33) C(32) C(36) 120(2) 1_555 1_555 1_555 yes
O(9) C(33) C(32) 123(2) 1_555 1_555 1_555 yes
O(9) C(33) C(34) 121(2) 1_555 1_555 1_555 yes
C(32) C(33) C(34) 115(2) 1_555 1_555 1_555 yes
C(33) C(34) C(35) 124(3) 1_555 1_555 1_555 yes
C(33) C(34) C(52) 120(3) 1_555 1_555 1_555 yes
C(35) C(34) C(52) 114(2) 1_555 1_555 1_555 yes
C(30) C(35) C(34) 120(3) 1_555 1_555 1_555 yes
C(30) C(35) H(37) 118(3) 1_555 1_555 1_555 no
C(34) C(35) H(37) 121(3) 1_555 1_555 1_555 no
N(8) C(36) C(32) 123(2) 1_555 1_555 1_555 yes
N(8) C(36) H(63) 124(3) 1_555 1_555 1_555 no
C(32) C(36) H(63) 112(2) 1_555 1_555 1_555 no
N(8) C(37) C(38) 106(2) 1_555 1_555 1_555 yes
N(8) C(37) H(39) 109(2) 1_555 1_555 1_555 no
N(8) C(37) H(40) 108(2) 1_555 1_555 1_555 no
C(38) C(37) H(39) 109(2) 1_555 1_555 1_555 no
C(38) C(37) H(40) 114(2) 1_555 1_555 1_555 no
H(39) C(37) H(40) 108(2) 1_555 1_555 1_555 no
N(9) C(38) C(37) 109(2) 1_555 1_555 1_555 yes
N(9) C(38) H(41) 108(2) 1_555 1_555 1_555 no
N(9) C(38) H(42) 103(2) 1_555 1_555 1_555 no
C(37) C(38) H(41) 110(3) 1_555 1_555 1_555 no
C(37) C(38) H(42) 106(3) 1_555 1_555 1_555 no
H(41) C(38) H(42) 117(3) 1_555 1_555 1_555 no
N(9) C(39) C(40) 128(3) 1_555 1_555 1_555 yes
N(9) C(39) H(43) 106(3) 1_555 1_555 1_555 no
C(40) C(39) H(43) 124(3) 1_555 1_555 1_555 no
C(39) C(40) C(41) 117(3) 1_555 1_555 1_555 yes
C(39) C(40) C(46) 122(2) 1_555 1_555 1_555 yes
C(41) C(40) C(46) 120(2) 1_555 1_555 1_555 yes
C(40) C(41) C(42) 122(3) 1_555 1_555 1_555 yes
C(40) C(41) H(44) 117(3) 1_555 1_555 1_555 no
C(42) C(41) H(44) 120(3) 1_555 1_555 1_555 no
C(41) C(42) C(43) 124(3) 1_555 1_555 1_555 yes
C(41) C(42) C(44) 116(3) 1_555 1_555 1_555 yes
C(43) C(42) C(44) 118(3) 1_555 1_555 1_555 yes
C(42) C(43) H(45) 108(3) 1_555 1_555 1_555 no
C(42) C(43) H(46) 111(3) 1_555 1_555 1_555 no
C(42) C(43) H(47) 111(3) 1_555 1_555 1_555 no
H(45) C(43) H(46) 108(3) 1_555 1_555 1_555 no
H(45) C(43) H(47) 106(3) 1_555 1_555 1_555 no
H(46) C(43) H(47) 109(3) 1_555 1_555 1_555 no
C(42) C(44) C(45) 122(3) 1_555 1_555 1_555 yes
C(42) C(44) H(48) 120(3) 1_555 1_555 1_555 no
C(45) C(44) H(48) 116(3) 1_555 1_555 1_555 no
C(44) C(45) C(46) 121(2) 1_555 1_555 1_555 yes
C(44) C(45) C(47) 112(2) 1_555 1_555 1_555 yes
C(46) C(45) C(47) 126(2) 1_555 1_555 1_555 yes
O(10) C(46) C(40) 125(2) 1_555 1_555 1_555 yes
O(10) C(46) C(45) 118(2) 1_555 1_555 1_555 yes
C(40) C(46) C(45) 116(2) 1_555 1_555 1_555 yes
N(10) C(47) C(45) 131(2) 1_555 1_555 1_555 yes
N(10) C(47) H(49) 112(2) 1_555 1_555 1_555 no
C(45) C(47) H(49) 115(2) 1_555 1_555 1_555 no
N(10) C(48) C(49) 115(2) 1_555 1_555 1_555 yes
N(10) C(48) H(50) 110(2) 1_555 1_555 1_555 no
N(10) C(48) H(51) 110(2) 1_555 1_555 1_555 no
C(49) C(48) H(50) 106(2) 1_555 1_555 1_555 no
C(49) C(48) H(51) 104(2) 1_555 1_555 1_555 no
H(50) C(48) H(51) 109(2) 1_555 1_555 1_555 no
N(11) C(49) C(48) 113(2) 1_555 1_555 1_555 yes
N(11) C(49) H(52) 104(2) 1_555 1_555 1_555 no
N(11) C(49) H(53) 106(2) 1_555 1_555 1_555 no
C(48) C(49) H(52) 109(3) 1_555 1_555 1_555 no
C(48) C(49) H(53) 111(3) 1_555 1_555 1_555 no
H(52) C(49) H(53) 111(3) 1_555 1_555 1_555 no
N(11) C(50) C(51) 112(2) 1_555 1_555 1_555 yes
N(11) C(50) H(55) 107(2) 1_555 1_555 1_555 no
N(11) C(50) H(56) 110(2) 1_555 1_555 1_555 no
C(51) C(50) H(55) 108(2) 1_555 1_555 1_555 no
C(51) C(50) H(56) 105(2) 1_555 1_555 1_555 no
H(55) C(50) H(56) 112(2) 1_555 1_555 1_555 no
N(12) C(51) C(50) 109(2) 1_555 1_555 1_555 yes
N(12) C(51) H(57) 106(2) 1_555 1_555 1_555 no
N(12) C(51) H(58) 107(2) 1_555 1_555 1_555 no
C(50) C(51) H(57) 108(2) 1_555 1_555 1_555 no
C(50) C(51) H(58) 111(3) 1_555 1_555 1_555 no
H(57) C(51) H(58) 111(3) 1_555 1_555 1_555 no
N(12) C(52) C(34) 131(3) 1_555 1_555 1_555 yes
N(12) C(52) H(59) 116(3) 1_555 1_555 1_555 no
C(34) C(52) H(59) 112(3) 1_555 1_555 1_555 no
N(13) C(53) C(54) 178(3) 1_555 1_555 1_555 yes
C(53) C(54) H(60) 108(3) 1_555 1_555 1_555 no
C(53) C(54) H(61) 108(3) 1_555 1_555 1_555 no
C(53) C(54) H(62) 112(3) 1_555 1_555 1_555 no
H(60) C(54) H(61) 105(3) 1_555 1_555 1_555 no
H(60) C(54) H(62) 110(3) 1_555 1_555 1_555 no
H(61) C(54) H(62) 110(3) 1_555 1_555 1_555 no
C(56) C(55) C(60) 113(3) 1_555 1_555 1_555 yes
C(56) C(55) B(1) 123(3) 1_555 1_555 1_555 yes
C(60) C(55) B(1) 122(3) 1_555 1_555 1_555 yes
C(55) C(56) C(57) 123(3) 1_555 1_555 1_555 yes
C(55) C(56) H(64) 120(3) 1_555 1_555 1_555 no
C(57) C(56) H(64) 116(3) 1_555 1_555 1_555 no
C(56) C(57) C(58) 124(4) 1_555 1_555 1_555 yes
C(56) C(57) H(65) 114(3) 1_555 1_555 1_555 no
C(58) C(57) H(65) 120(4) 1_555 1_555 1_555 no
C(57) C(58) C(59) 113(3) 1_555 1_555 1_555 yes
C(57) C(58) H(66) 123(4) 1_555 1_555 1_555 no
C(59) C(58) H(66) 122(4) 1_555 1_555 1_555 no
C(58) C(59) C(60) 124(3) 1_555 1_555 1_555 yes
C(58) C(59) H(67) 117(4) 1_555 1_555 1_555 no
C(60) C(59) H(67) 117(4) 1_555 1_555 1_555 no
C(55) C(60) C(59) 120(3) 1_555 1_555 1_555 yes
C(55) C(60) H(68) 117(3) 1_555 1_555 1_555 no
C(59) C(60) H(68) 122(3) 1_555 1_555 1_555 no
C(62) C(61) C(66) 122(3) 1_555 1_555 1_555 yes
C(62) C(61) B(1) 120(3) 1_555 1_555 1_555 yes
C(66) C(61) B(1) 113(3) 1_555 1_555 1_555 yes
C(61) C(62) C(63) 117(3) 1_555 1_555 1_555 yes
C(61) C(62) H(69) 125(3) 1_555 1_555 1_555 no
C(63) C(62) H(69) 116(3) 1_555 1_555 1_555 no
C(62) C(63) C(64) 121(3) 1_555 1_555 1_555 yes
C(62) C(63) H(70) 120(3) 1_555 1_555 1_555 no
C(64) C(63) H(70) 117(3) 1_555 1_555 1_555 no
C(63) C(64) C(65) 118(3) 1_555 1_555 1_555 yes
C(63) C(64) H(71) 120(3) 1_555 1_555 1_555 no
C(65) C(64) H(71) 120(3) 1_555 1_555 1_555 no
C(64) C(65) C(66) 122(3) 1_555 1_555 1_555 yes
C(64) C(65) H(72) 120(3) 1_555 1_555 1_555 no
C(66) C(65) H(72) 116(3) 1_555 1_555 1_555 no
C(61) C(66) C(65) 115(3) 1_555 1_555 1_555 yes
C(61) C(66) H(73) 118(3) 1_555 1_555 1_555 no
C(65) C(66) H(73) 125(3) 1_555 1_555 1_555 no
C(68) C(67) C(72) 117(3) 1_555 1_555 1_555 yes
C(68) C(67) B(1) 124(3) 1_555 1_555 1_555 yes
C(72) C(67) B(1) 118(3) 1_555 1_555 1_555 yes
C(67) C(68) C(69) 119(3) 1_555 1_555 1_555 yes
C(67) C(68) H(74) 122(3) 1_555 1_555 1_555 no
C(69) C(68) H(74) 117(3) 1_555 1_555 1_555 no
C(68) C(69) C(70) 120(3) 1_555 1_555 1_555 yes
C(68) C(69) H(75) 119(3) 1_555 1_555 1_555 no
C(70) C(69) H(75) 120(3) 1_555 1_555 1_555 no
C(69) C(70) C(71) 120(3) 1_555 1_555 1_555 yes
C(69) C(70) H(76) 120(3) 1_555 1_555 1_555 no
C(71) C(70) H(76) 119(4) 1_555 1_555 1_555 no
C(70) C(71) C(72) 122(3) 1_555 1_555 1_555 yes
C(70) C(71) H(77) 124(4) 1_555 1_555 1_555 no
C(72) C(71) H(77) 113(3) 1_555 1_555 1_555 no
C(67) C(72) C(71) 120(3) 1_555 1_555 1_555 yes
C(67) C(72) H(78) 113(3) 1_555 1_555 1_555 no
C(71) C(72) H(78) 126(3) 1_555 1_555 1_555 no
C(74) C(73) C(78) 120(3) 1_555 1_555 1_555 yes
C(74) C(73) B(1) 124(3) 1_555 1_555 1_555 yes
C(78) C(73) B(1) 115(3) 1_555 1_555 1_555 yes
C(73) C(74) C(75) 112(4) 1_555 1_555 1_555 yes
C(73) C(74) H(79) 120(4) 1_555 1_555 1_555 no
C(75) C(74) H(79) 127(4) 1_555 1_555 1_555 no
C(74) C(75) C(76) 129(4) 1_555 1_555 1_555 yes
C(74) C(75) H(80) 113(4) 1_555 1_555 1_555 no
C(76) C(75) H(80) 116(5) 1_555 1_555 1_555 no
C(75) C(76) C(77) 118(4) 1_555 1_555 1_555 yes
C(75) C(76) H(81) 124(5) 1_555 1_555 1_555 no
C(77) C(76) H(81) 116(5) 1_555 1_555 1_555 no
C(76) C(77) C(78) 119(4) 1_555 1_555 1_555 yes
C(76) C(77) H(82) 128(4) 1_555 1_555 1_555 no
C(78) C(77) H(82) 112(3) 1_555 1_555 1_555 no
C(73) C(78) C(77) 119(3) 1_555 1_555 1_555 yes
C(73) C(78) H(83) 114(3) 1_555 1_555 1_555 no
C(77) C(78) H(83) 124(3) 1_555 1_555 1_555 no
C(80) C(79) C(84) 115(2) 1_555 1_555 1_555 yes
C(80) C(79) B(2) 121(3) 1_555 1_555 1_555 yes
C(84) C(79) B(2) 123(3) 1_555 1_555 1_555 yes
C(79) C(80) C(81) 120(3) 1_555 1_555 1_555 yes
C(79) C(80) H(84) 119(3) 1_555 1_555 1_555 no
C(81) C(80) H(84) 119(3) 1_555 1_555 1_555 no
C(80) C(81) C(82) 125(3) 1_555 1_555 1_555 yes
C(80) C(81) H(85) 115(3) 1_555 1_555 1_555 no
C(82) C(81) H(85) 119(3) 1_555 1_555 1_555 no
C(81) C(82) C(83) 112(3) 1_555 1_555 1_555 yes
C(81) C(82) H(86) 120(3) 1_555 1_555 1_555 no
C(83) C(82) H(86) 127(3) 1_555 1_555 1_555 no
C(82) C(83) C(84) 123(3) 1_555 1_555 1_555 yes
C(82) C(83) H(87) 113(3) 1_555 1_555 1_555 no
C(84) C(83) H(87) 122(3) 1_555 1_555 1_555 no
C(79) C(84) C(83) 122(3) 1_555 1_555 1_555 yes
C(79) C(84) H(88) 122(3) 1_555 1_555 1_555 no
C(83) C(84) H(88) 114(3) 1_555 1_555 1_555 no
C(86) C(85) C(90) 111(3) 1_555 1_555 1_555 yes
C(86) C(85) B(2) 120(2) 1_555 1_555 1_555 yes
C(90) C(85) B(2) 125(3) 1_555 1_555 1_555 yes
C(85) C(86) C(87) 126(3) 1_555 1_555 1_555 yes
C(85) C(86) H(89) 112(3) 1_555 1_555 1_555 no
C(87) C(86) H(89) 120(3) 1_555 1_555 1_555 no
C(86) C(87) C(88) 115(3) 1_555 1_555 1_555 yes
C(86) C(87) H(90) 118(3) 1_555 1_555 1_555 no
C(88) C(87) H(90) 125(3) 1_555 1_555 1_555 no
C(87) C(88) C(89) 126(3) 1_555 1_555 1_555 yes
C(87) C(88) H(91) 118(3) 1_555 1_555 1_555 no
C(89) C(88) H(91) 115(3) 1_555 1_555 1_555 no
C(88) C(89) C(90) 115(3) 1_555 1_555 1_555 yes
C(88) C(89) H(92) 127(3) 1_555 1_555 1_555 no
C(90) C(89) H(92) 117(3) 1_555 1_555 1_555 no
C(85) C(90) C(89) 124(3) 1_555 1_555 1_555 yes
C(85) C(90) H(93) 121(3) 1_555 1_555 1_555 no
C(89) C(90) H(93) 113(3) 1_555 1_555 1_555 no
C(92) C(91) C(96) 112(2) 1_555 1_555 1_555 yes
C(92) C(91) B(2) 127(2) 1_555 1_555 1_555 yes
C(96) C(91) B(2) 120(2) 1_555 1_555 1_555 yes
C(91) C(92) C(93) 122(2) 1_555 1_555 1_555 yes
C(91) C(92) H(94) 115(2) 1_555 1_555 1_555 no
C(93) C(92) H(94) 120(2) 1_555 1_555 1_555 no
C(92) C(93) C(94) 117(3) 1_555 1_555 1_555 yes
C(92) C(93) H(95) 110(2) 1_555 1_555 1_555 no
C(94) C(93) H(95) 132(3) 1_555 1_555 1_555 no
C(93) C(94) C(95) 119(3) 1_555 1_555 1_555 yes
C(93) C(94) H(96) 108(3) 1_555 1_555 1_555 no
C(95) C(94) H(96) 131(3) 1_555 1_555 1_555 no
C(94) C(95) C(96) 124(3) 1_555 1_555 1_555 yes
C(94) C(95) H(97) 111(3) 1_555 1_555 1_555 no
C(96) C(95) H(97) 123(3) 1_555 1_555 1_555 no
C(91) C(96) C(95) 122(2) 1_555 1_555 1_555 yes
C(91) C(96) H(98) 115(2) 1_555 1_555 1_555 no
C(95) C(96) H(98) 122(3) 1_555 1_555 1_555 no
C(98) C(97) C(102) 111(3) 1_555 1_555 1_555 yes
C(98) C(97) B(2) 122(3) 1_555 1_555 1_555 yes
C(102) C(97) B(2) 124(3) 1_555 1_555 1_555 yes
C(97) C(98) C(99) 126(3) 1_555 1_555 1_555 yes
C(97) C(98) H(99) 119(3) 1_555 1_555 1_555 no
C(99) C(98) H(99) 114(3) 1_555 1_555 1_555 no
C(98) C(99) C(100) 114(3) 1_555 1_555 1_555 yes
C(98) C(99) H(100) 127(4) 1_555 1_555 1_555 no
C(100) C(99) H(100) 116(4) 1_555 1_555 1_555 no
C(99) C(100) C(101) 123(4) 1_555 1_555 1_555 yes
C(99) C(100) H(101) 125(4) 1_555 1_555 1_555 no
C(101) C(100) H(101) 110(4) 1_555 1_555 1_555 no
C(100) C(101) C(102) 118(4) 1_555 1_555 1_555 yes
C(100) C(101) H(102) 127(4) 1_555 1_555 1_555 no
C(102) C(101) H(102) 114(3) 1_555 1_555 1_555 no
C(97) C(102) C(101) 123(3) 1_555 1_555 1_555 yes
C(97) C(102) H(103) 115(3) 1_555 1_555 1_555 no
C(101) C(102) H(103) 120(3) 1_555 1_555 1_555 no
N(15) C(103) C(104) 175(3) 1_555 1_555 1_555 yes
N(16) C(105) C(106) 134(7) 1_555 1_555 1_555 yes
N(14) C(107) C(108) 103(7) 1_555 1_555 1_555 yes
C(55) B(1) C(61) 106(3) 1_555 1_555 1_555 yes
C(55) B(1) C(67) 101(3) 1_555 1_555 1_555 yes
C(55) B(1) C(73) 118(3) 1_555 1_555 1_555 yes
C(61) B(1) C(67) 109(2) 1_555 1_555 1_555 yes
C(61) B(1) C(73) 109(3) 1_555 1_555 1_555 yes
C(67) B(1) C(73) 111(3) 1_555 1_555 1_555 yes
C(79) B(2) C(85) 113(2) 1_555 1_555 1_555 yes
C(79) B(2) C(91) 106(2) 1_555 1_555 1_555 yes
C(79) B(2) C(97) 114(3) 1_555 1_555 1_555 yes
C(85) B(2) C(91) 107(2) 1_555 1_555 1_555 yes
C(85) B(2) C(97) 104(2) 1_555 1_555 1_555 yes
C(91) B(2) C(97) 109(2) 1_555 1_555 1_555 yes

loop_
_geom_bond_atom_site_label_1
_geom_bond_atom_site_label_2
_geom_bond_distance
_geom_bond_site_symmetry_1
_geom_bond_site_symmetry_2
_geom_bond_publ_flag
Pb(1) O(1) 3.12(2) 1_555 1_555 yes
Pb(1) O(3) 2.51(2) 1_555 1_555 yes
Pb(1) O(4) 2.61(2) 1_555 1_555 yes
Pb(1) O(5) 3.09(3) 1_555 1_555 yes
Pb(1) N(3) 2.52(2) 1_555 1_555 yes
Pb(1) N(4) 2.62(3) 1_555 1_555 yes
Pb(1) N(5) 2.51(2) 1_555 1_555 yes
Pb(1) N(7) 3.06(4) 1_555 1_555 yes
Pb(2) O(9) 2.50(2) 1_555 1_555 yes
Pb(2) O(10) 2.62(2) 1_555 1_555 yes
Pb(2) N(10) 2.53(2) 1_555 1_555 yes
Pb(2) N(11) 2.57(3) 1_555 1_555 yes
Pb(2) N(12) 2.49(2) 1_555 1_555 yes
Pb(2) N(13) 3.20(2) 1_555 1_555 yes
Co(1) O(1) 1.92(2) 1_555 1_555 yes
Co(1) O(3) 1.94(2) 1_555 1_555 yes
Co(1) O(4) 1.93(2) 1_555 1_555 yes
Co(1) N(1) 1.86(3) 1_555 1_555 yes
Co(1) N(2) 1.91(2) 1_555 1_555 yes
Co(1) N(6) 1.93(2) 1_555 1_555 yes
Co(2) O(2) 1.88(2) 1_555 1_555 yes
Co(2) O(9) 1.91(2) 1_555 1_555 yes
Co(2) O(10) 1.92(2) 1_555 1_555 yes
Co(2) N(8) 1.84(3) 1_555 1_555 yes
Co(2) N(9) 1.88(2) 1_555 1_555 yes
Co(2) N(13) 2.08(3) 1_555 1_555 yes
Cl(1) O(5) 1.44(2) 1_555 1_555 yes
Cl(1) O(6) 1.35(2) 1_555 1_555 yes
Cl(1) O(7) 1.41(3) 1_555 1_555 yes
Cl(1) O(8) 1.46(2) 1_555 1_555 yes
Cl(2) O(11) 1.36(3) 1_555 1_555 yes
Cl(2) O(12) 1.41(2) 1_555 1_555 yes
Cl(2) O(13) 1.33(3) 1_555 1_555 yes
Cl(2) O(14) 1.38(2) 1_555 1_555 yes
O(1) O(2) 1.35(2) 1_555 1_555 yes
O(3) C(5) 1.35(3) 1_555 1_555 yes
O(4) C(18) 1.35(4) 1_555 1_555 yes
O(9) C(33) 1.30(3) 1_555 1_555 yes
O(10) C(46) 1.33(3) 1_555 1_555 yes
N(1) C(8) 1.25(4) 1_555 1_555 yes
N(1) C(9) 1.48(3) 1_555 1_555 yes
N(2) C(10) 1.42(3) 1_555 1_555 yes
N(2) C(11) 1.23(3) 1_555 1_555 yes
N(3) C(19) 1.27(4) 1_555 1_555 yes
N(3) C(20) 1.48(4) 1_555 1_555 yes
N(4) C(21) 1.49(4) 1_555 1_555 yes
N(4) C(22) 1.44(4) 1_555 1_555 yes
N(5) C(23) 1.46(4) 1_555 1_555 yes
N(5) C(24) 1.26(3) 1_555 1_555 yes
N(6) C(25) 1.16(3) 1_555 1_555 yes
N(7) C(27) 1.17(5) 1_555 1_555 yes
N(8) C(36) 1.25(3) 1_555 1_555 yes
N(8) C(37) 1.45(4) 1_555 1_555 yes
N(9) C(38) 1.52(4) 1_555 1_555 yes
N(9) C(39) 1.29(3) 1_555 1_555 yes
N(10) C(47) 1.24(3) 1_555 1_555 yes
N(10) C(48) 1.49(3) 1_555 1_555 yes
N(11) C(49) 1.52(4) 1_555 1_555 yes
N(11) C(50) 1.50(3) 1_555 1_555 yes
N(12) C(51) 1.51(4) 1_555 1_555 yes
N(12) C(52) 1.24(3) 1_555 1_555 yes
N(13) C(53) 1.08(3) 1_555 1_555 yes
N(14) C(107) 1.53(9) 1_555 1_555 yes
N(15) C(103) 1.16(4) 1_555 1_555 yes
N(16) C(105) 1.32(10) 1_555 1_555 yes
C(1) C(2) 1.51(4) 1_555 1_555 yes
C(2) C(3) 1.38(4) 1_555 1_555 yes
C(2) C(7) 1.35(4) 1_555 1_555 yes
C(3) C(4) 1.44(4) 1_555 1_555 yes
C(4) C(5) 1.37(4) 1_555 1_555 yes
C(4) C(8) 1.45(4) 1_555 1_555 yes
C(5) C(6) 1.44(4) 1_555 1_555 yes
C(6) C(7) 1.48(4) 1_555 1_555 yes
C(6) C(24) 1.40(3) 1_555 1_555 yes
C(9) C(10) 1.53(4) 1_555 1_555 yes
C(11) C(12) 1.40(4) 1_555 1_555 yes
C(12) C(13) 1.60(5) 1_555 1_555 yes
C(12) C(18) 1.52(4) 1_555 1_555 yes
C(13) C(14) 1.24(6) 1_555 1_555 yes
C(14) C(15) 1.60(6) 1_555 1_555 yes
C(14) C(16) 1.38(5) 1_555 1_555 yes
C(16) C(17) 1.44(4) 1_555 1_555 yes
C(17) C(18) 1.44(4) 1_555 1_555 yes
C(17) C(19) 1.43(4) 1_555 1_555 yes
C(20) C(21) 1.44(5) 1_555 1_555 yes
C(22) C(23) 1.47(4) 1_555 1_555 yes
C(25) C(26) 1.50(4) 1_555 1_555 yes
C(27) C(28) 1.62(8) 1_555 1_555 yes
C(29) C(30) 1.55(4) 1_555 1_555 yes
C(30) C(31) 1.36(4) 1_555 1_555 yes
C(30) C(35) 1.35(4) 1_555 1_555 yes
C(31) C(32) 1.44(4) 1_555 1_555 yes
C(32) C(33) 1.41(4) 1_555 1_555 yes
C(32) C(36) 1.53(4) 1_555 1_555 yes
C(33) C(34) 1.39(4) 1_555 1_555 yes
C(34) C(35) 1.39(4) 1_555 1_555 yes
C(34) C(52) 1.49(4) 1_555 1_555 yes
C(37) C(38) 1.44(4) 1_555 1_555 yes
C(39) C(40) 1.40(4) 1_555 1_555 yes
C(40) C(41) 1.38(4) 1_555 1_555 yes
C(40) C(46) 1.41(4) 1_555 1_555 yes
C(41) C(42) 1.39(4) 1_555 1_555 yes
C(42) C(43) 1.51(4) 1_555 1_555 yes
C(42) C(44) 1.37(4) 1_555 1_555 yes
C(44) C(45) 1.39(4) 1_555 1_555 yes
C(45) C(46) 1.39(4) 1_555 1_555 yes
C(45) C(47) 1.51(4) 1_555 1_555 yes
C(48) C(49) 1.50(4) 1_555 1_555 yes
C(50) C(51) 1.55(4) 1_555 1_555 yes
C(53) C(54) 1.52(4) 1_555 1_555 yes
C(55) C(56) 1.38(4) 1_555 1_555 yes
C(55) C(60) 1.46(4) 1_555 1_555 yes
C(55) B(1) 1.69(5) 1_555 1_555 yes
C(56) C(57) 1.49(5) 1_555 1_555 yes
C(57) C(58) 1.29(5) 1_555 1_555 yes
C(58) C(59) 1.48(5) 1_555 1_555 yes
C(59) C(60) 1.41(5) 1_555 1_555 yes
C(61) C(62) 1.34(4) 1_555 1_555 yes
C(61) C(66) 1.43(4) 1_555 1_555 yes
C(61) B(1) 1.76(5) 1_555 1_555 yes
C(62) C(63) 1.44(4) 1_555 1_555 yes
C(63) C(64) 1.32(4) 1_555 1_555 yes
C(64) C(65) 1.43(4) 1_555 1_555 yes
C(65) C(66) 1.37(4) 1_555 1_555 yes
C(67) C(68) 1.41(4) 1_555 1_555 yes
C(67) C(72) 1.40(4) 1_555 1_555 yes
C(67) B(1) 1.76(6) 1_555 1_555 yes
C(68) C(69) 1.38(4) 1_555 1_555 yes
C(69) C(70) 1.38(4) 1_555 1_555 yes
C(70) C(71) 1.31(4) 1_555 1_555 yes
C(71) C(72) 1.37(5) 1_555 1_555 yes
C(73) C(74) 1.39(5) 1_555 1_555 yes
C(73) C(78) 1.43(4) 1_555 1_555 yes
C(73) B(1) 1.64(5) 1_555 1_555 yes
C(74) C(75) 1.43(5) 1_555 1_555 yes
C(75) C(76) 1.32(5) 1_555 1_555 yes
C(76) C(77) 1.31(5) 1_555 1_555 yes
C(77) C(78) 1.45(5) 1_555 1_555 yes
C(79) C(80) 1.40(4) 1_555 1_555 yes
C(79) C(84) 1.39(4) 1_555 1_555 yes
C(79) B(2) 1.52(5) 1_555 1_555 yes
C(80) C(81) 1.44(4) 1_555 1_555 yes
C(81) C(82) 1.43(4) 1_555 1_555 yes
C(82) C(83) 1.38(4) 1_555 1_555 yes
C(83) C(84) 1.46(4) 1_555 1_555 yes
C(85) C(86) 1.44(4) 1_555 1_555 yes
C(85) C(90) 1.33(4) 1_555 1_555 yes
C(85) B(2) 1.68(5) 1_555 1_555 yes
C(86) C(87) 1.48(4) 1_555 1_555 yes
C(87) C(88) 1.31(4) 1_555 1_555 yes
C(88) C(89) 1.36(4) 1_555 1_555 yes
C(89) C(90) 1.56(5) 1_555 1_555 yes
C(91) C(92) 1.44(4) 1_555 1_555 yes
C(91) C(96) 1.44(4) 1_555 1_555 yes
C(91) B(2) 1.67(5) 1_555 1_555 yes
C(92) C(93) 1.46(4) 1_555 1_555 yes
C(93) C(94) 1.42(4) 1_555 1_555 yes
C(94) C(95) 1.29(4) 1_555 1_555 yes
C(95) C(96) 1.39(4) 1_555 1_555 yes
C(97) C(98) 1.40(4) 1_555 1_555 yes
C(97) C(102) 1.29(4) 1_555 1_555 yes
C(97) B(2) 1.62(5) 1_555 1_555 yes
C(98) C(99) 1.40(5) 1_555 1_555 yes
C(99) C(100) 1.33(5) 1_555 1_555 yes
C(100) C(101) 1.27(4) 1_555 1_555 yes
C(101) C(102) 1.46(5) 1_555 1_555 yes
C(103) C(104) 1.45(5) 1_555 1_555 yes
C(105) C(106) 1.56(6) 1_555 1_555 yes
C(107) C(108) 1.40(9) 1_555 1_555 yes

loop_
_geom_contact_atom_site_label_1
_geom_contact_atom_site_label_2
_geom_contact_distance
_geom_contact_site_symmetry_1
_geom_contact_site_symmetry_2
_geom_contact_publ_flag
Pb(1) O(1) 3.12(2) 1_555 1_555 ?
Pb(1) O(3) 2.51(2) 1_555 1_555 ?
Pb(1) O(4) 2.61(2) 1_555 1_555 ?
Pb(1) O(5) 3.09(3) 1_555 1_555 ?
Pb(1) N(3) 2.52(2) 1_555 1_555 ?
Pb(1) N(4) 2.62(3) 1_555 1_555 ?
Pb(1) N(5) 2.51(2) 1_555 1_555 ?
Pb(1) N(7) 3.06(4) 1_555 1_555 ?
Pb(2) O(10) 2.62(2) 1_555 1_555 ?
Pb(2) N(10) 2.53(2) 1_555 1_555 ?
Pb(2) N(11) 2.57(3) 1_555 1_555 ?
Pb(2) N(13) 3.20(2) 1_555 1_555 ?
